data_7030200
loop_
_publ_author_name
'Yang, Nan'
'Xin, Lan'
'Gao, Wei'
'Zhang, Jingshun'
'Luo, Xuyang'
'Liu, Xiaoming'
'Mu, Ying'

_publ_section_title
;
 Al and Zn complexes bearing N,N,N-tridentate quinolinyl anilido-imine
 ligands: synthesis, characterization and catalysis in L-lactide
 polymerization.
;
_journal_issue 37
_journal_name_full 'Dalton transactions (Cambridge, England : 2003)'
_journal_page_first 11454
_journal_page_last 11463
_journal_paper_doi 10.1039/c2dt30594a
_journal_volume 41
_journal_year 2012
_chemical_formula_sum 'C29 H35 Al2 N3'
_chemical_formula_weight 479.56
_chemical_name_systematic
;
?
;
_space_group_IT_number 2
_symmetry_cell_setting triclinic
_symmetry_space_group_name_Hall '-P 1'
_symmetry_space_group_name_H-M 'P -1'
_atom_sites_solution_hydrogens geom
_atom_sites_solution_primary direct
_atom_sites_solution_secondary difmap
_audit_creation_method SHELXL-97
_cell_angle_alpha 71.6540(10)
_cell_angle_beta 72.7750(10)
_cell_angle_gamma 79.3680(10)
_cell_formula_units_Z 2
_cell_length_a 9.7793(8)
_cell_length_b 11.1335(9)
_cell_length_c 14.3337(11)
_cell_measurement_reflns_used 1081
_cell_measurement_temperature 185(2)
_cell_measurement_theta_max 24.08
_cell_measurement_theta_min 2.33
_cell_volume 1407.67(19)
_computing_cell_refinement 'Bruker SMART'
_computing_data_collection 'Bruker SMART'
_computing_data_reduction 'Bruker SAINT'
_computing_molecular_graphics 'Bruker SHELXTL'
_computing_publication_material 'Bruker SHELXTL'
_computing_structure_refinement 'SHELXL-97 (Sheldrick, 1997)'
_computing_structure_solution 'SHELXS-97 (Sheldrick, 1990)'
_diffrn_ambient_temperature 185(2)
_diffrn_measured_fraction_theta_full 0.974
_diffrn_measured_fraction_theta_max 0.974
_diffrn_measurement_device_type 'CCD area detector'
_diffrn_measurement_method 'phi and omega scan'
_diffrn_radiation_monochromator graphite
_diffrn_radiation_source 'fine-focus sealed tube'
_diffrn_radiation_type MoK\a
_diffrn_radiation_wavelength 0.71073
_diffrn_reflns_av_R_equivalents 0.0161
_diffrn_reflns_av_sigmaI/netI 0.0448
_diffrn_reflns_limit_h_max 10
_diffrn_reflns_limit_h_min -12
_diffrn_reflns_limit_k_max 9
_diffrn_reflns_limit_k_min -13
_diffrn_reflns_limit_l_max 17
_diffrn_reflns_limit_l_min -17
_diffrn_reflns_number 7341
_diffrn_reflns_theta_full 26.04
_diffrn_reflns_theta_max 26.04
_diffrn_reflns_theta_min 1.55
_exptl_absorpt_coefficient_mu 0.124
_exptl_absorpt_correction_T_max 0.9877
_exptl_absorpt_correction_T_min 0.9829
_exptl_absorpt_correction_type multi-scan
_exptl_absorpt_process_details 'SADABS; Bruker, 2000'
_exptl_crystal_colour orange
_exptl_crystal_density_diffrn 1.131
_exptl_crystal_density_method 'not measured'
_exptl_crystal_description block
_exptl_crystal_F_000 512
_exptl_crystal_size_max 0.14
_exptl_crystal_size_mid 0.12
_exptl_crystal_size_min 0.10
_refine_diff_density_max 0.280
_refine_diff_density_min -0.207
_refine_diff_density_rms 0.049
_refine_ls_extinction_method none
_refine_ls_goodness_of_fit_ref 1.025
_refine_ls_hydrogen_treatment constr
_refine_ls_matrix_type full
_refine_ls_number_parameters 314
_refine_ls_number_reflns 5427
_refine_ls_number_restraints 0
_refine_ls_restrained_S_all 1.025
_refine_ls_R_factor_all 0.0825
_refine_ls_R_factor_gt 0.0544
_refine_ls_shift/su_max 0.000
_refine_ls_shift/su_mean 0.000
_refine_ls_structure_factor_coef Fsqd
_refine_ls_weighting_details 'calc w=1/[\s^2^(Fo^2^)+(0.0762P)^2^+0.3185P] where P=(Fo^2^+2Fc^2^)/3'
_refine_ls_weighting_scheme calc
_refine_ls_wR_factor_gt 0.1343
_refine_ls_wR_factor_ref 0.1496
_reflns_number_gt 3824
_reflns_number_total 5427
_reflns_threshold_expression >2sigma(I)
_cod_data_source_file c2dt30594a.txt
_cod_data_source_block complex_2a
_cod_depositor_comments
;
The following automatic conversions were performed:

'_exptl_absorpt_correction_type' value 'Multi-scan' changed to
'multi-scan' according to
/usr/data/users/saulius/automatic-downloads/retrospective/RSC/lib/dictionaries/cif_core.dic
dictionary named 'cif_core.dic' version 2.4.2 from 2011-04-26.

Automatic conversion script
Id: cif_fix_values 2281 2013-09-26 08:29:07Z andrius 
;
_cod_original_sg_symbol_H-M P-1
_cod_database_code 7030200

loop_
_symmetry_equiv_pos_as_xyz
'x, y, z'
'-x, -y, -z'

loop_
_atom_site_label
_atom_site_type_symbol
_atom_site_fract_x
_atom_site_fract_y
_atom_site_fract_z
_atom_site_U_iso_or_equiv
_atom_site_adp_type
_atom_site_occupancy
_atom_site_symmetry_multiplicity
_atom_site_calc_flag
_atom_site_refinement_flags
Al1 Al 0.29799(8) 0.80406(7) 0.45130(6) 0.0386(2) Uani 1 1 d .
Al2 Al 0.24956(8) 0.66423(8) 0.10818(6) 0.0391(2) Uani 1 1 d .
C1 C 0.0002(2) 0.8133(2) 0.43443(17) 0.0334(5) Uani 1 1 d .
C2 C -0.0383(2) 0.7423(2) 0.38110(17) 0.0334(5) Uani 1 1 d .
C3 C -0.1720(3) 0.6921(2) 0.42057(18) 0.0389(6) Uani 1 1 d .
H3 H -0.2002 0.6462 0.3847 0.047 Uiso 1 1 calc R
C4 C -0.2629(3) 0.7087(2) 0.51099(19) 0.0428(6) Uani 1 1 d .
H4 H -0.3526 0.6736 0.5374 0.051 Uiso 1 1 calc R
C5 C -0.2232(3) 0.7762(2) 0.5626(2) 0.0447(6) Uani 1 1 d .
H5 H -0.2856 0.7868 0.6250 0.054 Uiso 1 1 calc R
C6 C -0.0938(3) 0.8287(2) 0.52473(19) 0.0406(6) Uani 1 1 d .
H6 H -0.0688 0.8760 0.5610 0.049 Uiso 1 1 calc R
C7 C 0.1564(3) 0.9685(2) 0.31362(17) 0.0337(5) Uani 1 1 d .
C8 C 0.0582(3) 1.0382(2) 0.2598(2) 0.0420(6) Uani 1 1 d .
H8 H -0.0373 1.0152 0.2802 0.050 Uiso 1 1 calc R
C9 C 0.0976(3) 1.1429(3) 0.1752(2) 0.0522(7) Uani 1 1 d .
H9 H 0.0279 1.1881 0.1392 0.063 Uiso 1 1 calc R
C10 C 0.2323(3) 1.1818(3) 0.1431(2) 0.0517(7) Uani 1 1 d .
H10 H 0.2559 1.2526 0.0854 0.062 Uiso 1 1 calc R
C11 C 0.3359(3) 1.1158(2) 0.19637(18) 0.0423(6) Uani 1 1 d .
C12 C 0.2970(3) 1.0089(2) 0.27985(17) 0.0350(5) Uani 1 1 d .
C13 C 0.4766(3) 1.1496(3) 0.1742(2) 0.0517(7) Uani 1 1 d .
H13 H 0.5074 1.2215 0.1192 0.062 Uiso 1 1 calc R
C14 C 0.5690(3) 1.0796(3) 0.2315(2) 0.0539(7) Uani 1 1 d .
H14 H 0.6634 1.1030 0.2168 0.065 Uiso 1 1 calc R
C15 C 0.5240(3) 0.9742(3) 0.3111(2) 0.0497(7) Uani 1 1 d .
H15 H 0.5897 0.9254 0.3494 0.060 Uiso 1 1 calc R
C16 C 0.0706(2) 0.7182(2) 0.29233(17) 0.0336(5) Uani 1 1 d .
H16 H 0.1649 0.7320 0.2894 0.040 Uiso 1 1 calc R
C17 C -0.0730(2) 0.6637(2) 0.20496(17) 0.0341(5) Uani 1 1 d .
C18 C -0.1513(3) 0.7674(2) 0.15474(18) 0.0401(6) Uani 1 1 d .
C19 C -0.2793(3) 0.7482(3) 0.1405(2) 0.0539(7) Uani 1 1 d .
H19 H -0.3361 0.8184 0.1078 0.065 Uiso 1 1 calc R
C20 C -0.3243(3) 0.6286(3) 0.1735(2) 0.0629(9) Uani 1 1 d .
H20 H -0.4118 0.6166 0.1631 0.076 Uiso 1 1 calc R
C21 C -0.2434(3) 0.5256(3) 0.2217(2) 0.0588(8) Uani 1 1 d .
H21 H -0.2756 0.4434 0.2437 0.071 Uiso 1 1 calc R
C22 C -0.1156(3) 0.5408(2) 0.2383(2) 0.0423(6) Uani 1 1 d .
C23 C 0.3751(3) 0.6349(3) 0.4369(3) 0.0639(8) Uani 1 1 d .
H23A H 0.3090 0.5730 0.4838 0.096 Uiso 1 1 calc R
H23B H 0.4691 0.6126 0.4526 0.096 Uiso 1 1 calc R
H23C H 0.3861 0.6338 0.3669 0.096 Uiso 1 1 calc R
C24 C 0.3021(3) 0.8467(3) 0.5728(2) 0.0521(7) Uani 1 1 d .
H24A H 0.2862 0.9392 0.5610 0.078 Uiso 1 1 calc R
H24B H 0.3960 0.8156 0.5877 0.078 Uiso 1 1 calc R
H24C H 0.2263 0.8067 0.6306 0.078 Uiso 1 1 calc R
C25 C 0.1845(3) 0.6742(4) -0.0119(2) 0.0654(9) Uani 1 1 d .
H25A H 0.2653 0.6465 -0.0627 0.098 Uiso 1 1 calc R
H25B H 0.1484 0.7622 -0.0410 0.098 Uiso 1 1 calc R
H25C H 0.1074 0.6190 0.0083 0.098 Uiso 1 1 calc R
C26 C 0.3420(3) 0.8137(3) 0.0975(2) 0.0476(7) Uani 1 1 d .
H26A H 0.4307 0.8207 0.0426 0.071 Uiso 1 1 calc R
H26B H 0.3649 0.8035 0.1619 0.071 Uiso 1 1 calc R
H26C H 0.2761 0.8909 0.0828 0.071 Uiso 1 1 calc R
C27 C 0.3499(3) 0.4984(3) 0.1655(3) 0.0639(9) Uani 1 1 d .
H27A H 0.2952 0.4298 0.1712 0.096 Uiso 1 1 calc R
H27B H 0.3579 0.4944 0.2329 0.096 Uiso 1 1 calc R
H27C H 0.4463 0.4887 0.1207 0.096 Uiso 1 1 calc R
C28 C -0.1012(3) 0.8980(3) 0.1157(2) 0.0545(7) Uani 1 1 d .
H28A H -0.1136 0.9326 0.1729 0.082 Uiso 1 1 calc R
H28B H -0.1580 0.9536 0.0696 0.082 Uiso 1 1 calc R
H28C H 0.0007 0.8929 0.0789 0.082 Uiso 1 1 calc R
C29 C -0.0295(3) 0.4296(3) 0.2944(3) 0.0606(8) Uani 1 1 d .
H29A H -0.0785 0.3527 0.3146 0.091 Uiso 1 1 calc R
H29B H -0.0204 0.4470 0.3551 0.091 Uiso 1 1 calc R
H29C H 0.0665 0.4170 0.2498 0.091 Uiso 1 1 calc R
N1 N 0.1343(2) 0.86587(18) 0.39906(14) 0.0338(4) Uani 1 1 d .
N2 N 0.3922(2) 0.93901(19) 0.33573(15) 0.0376(5) Uani 1 1 d .
N3 N 0.06341(19) 0.68169(17) 0.21716(14) 0.0322(4) Uani 1 1 d .

loop_
_atom_site_aniso_label
_atom_site_aniso_U_11
_atom_site_aniso_U_22
_atom_site_aniso_U_33
_atom_site_aniso_U_23
_atom_site_aniso_U_13
_atom_site_aniso_U_12
Al1 0.0379(4) 0.0374(4) 0.0437(4) -0.0078(3) -0.0174(3) -0.0056(3)
Al2 0.0289(4) 0.0529(5) 0.0410(4) -0.0227(4) -0.0061(3) -0.0055(3)
C1 0.0331(13) 0.0318(12) 0.0355(13) -0.0078(10) -0.0123(10) -0.0009(10)
C2 0.0298(12) 0.0372(13) 0.0342(13) -0.0112(10) -0.0089(10) -0.0019(10)
C3 0.0349(13) 0.0457(14) 0.0395(14) -0.0158(12) -0.0086(11) -0.0069(11)
C4 0.0349(13) 0.0471(15) 0.0438(15) -0.0138(12) -0.0033(11) -0.0071(11)
C5 0.0440(15) 0.0500(15) 0.0377(14) -0.0194(12) -0.0001(11) -0.0035(12)
C6 0.0453(15) 0.0429(14) 0.0382(14) -0.0187(12) -0.0082(11) -0.0063(11)
C7 0.0406(13) 0.0326(12) 0.0329(13) -0.0143(10) -0.0122(10) -0.0024(10)
C8 0.0469(15) 0.0404(14) 0.0461(15) -0.0151(12) -0.0210(12) -0.0016(11)
C9 0.072(2) 0.0437(16) 0.0500(17) -0.0092(13) -0.0356(15) -0.0009(14)
C10 0.078(2) 0.0427(15) 0.0381(15) -0.0057(12) -0.0202(14) -0.0157(14)
C11 0.0580(17) 0.0406(14) 0.0323(13) -0.0172(11) -0.0055(12) -0.0119(12)
C12 0.0430(14) 0.0340(13) 0.0335(13) -0.0159(10) -0.0107(11) -0.0038(10)
C13 0.0636(18) 0.0517(17) 0.0380(15) -0.0177(13) 0.0072(13) -0.0254(14)
C14 0.0467(16) 0.0613(19) 0.0551(17) -0.0214(15) -0.0007(14) -0.0198(14)
C15 0.0380(15) 0.0570(17) 0.0565(17) -0.0197(14) -0.0087(13) -0.0093(12)
C16 0.0293(12) 0.0387(13) 0.0363(13) -0.0126(11) -0.0103(10) -0.0048(10)
C17 0.0302(12) 0.0438(14) 0.0328(12) -0.0164(11) -0.0053(10) -0.0092(10)
C18 0.0325(13) 0.0514(15) 0.0366(14) -0.0118(12) -0.0082(11) -0.0063(11)
C19 0.0361(15) 0.075(2) 0.0536(17) -0.0169(15) -0.0188(13) -0.0032(14)
C20 0.0442(17) 0.090(2) 0.069(2) -0.0251(19) -0.0229(15) -0.0213(16)
C21 0.0556(18) 0.065(2) 0.068(2) -0.0243(16) -0.0142(16) -0.0274(15)
C22 0.0397(14) 0.0470(15) 0.0443(15) -0.0187(12) -0.0059(11) -0.0113(11)
C23 0.065(2) 0.0453(17) 0.084(2) -0.0131(16) -0.0344(18) 0.0043(14)
C24 0.0533(17) 0.0601(18) 0.0471(16) -0.0101(14) -0.0204(13) -0.0116(14)
C25 0.0495(18) 0.111(3) 0.0494(18) -0.0393(18) -0.0081(14) -0.0183(17)
C26 0.0373(14) 0.0574(17) 0.0485(15) -0.0177(13) -0.0047(12) -0.0107(12)
C27 0.0422(16) 0.0535(18) 0.100(3) -0.0342(18) -0.0125(17) -0.0023(13)
C28 0.0461(16) 0.0498(17) 0.0610(18) -0.0027(14) -0.0186(14) -0.0030(13)
C29 0.0594(19) 0.0397(16) 0.082(2) -0.0120(15) -0.0189(17) -0.0103(13)
N1 0.0352(11) 0.0337(11) 0.0350(11) -0.0083(9) -0.0120(9) -0.0066(8)
N2 0.0334(11) 0.0405(11) 0.0412(12) -0.0154(10) -0.0075(9) -0.0056(9)
N3 0.0271(10) 0.0372(11) 0.0351(11) -0.0127(9) -0.0086(8) -0.0046(8)

loop_
_atom_type_symbol
_atom_type_description
_atom_type_scat_dispersion_real
_atom_type_scat_dispersion_imag
_atom_type_scat_source
C C 0.0033 0.0016 'International Tables Vol C Tables 4.2.6.8 and 6.1.1.4'
H H 0.0000 0.0000 'International Tables Vol C Tables 4.2.6.8 and 6.1.1.4'
N N 0.0061 0.0033 'International Tables Vol C Tables 4.2.6.8 and 6.1.1.4'
Al Al 0.0645 0.0514 'International Tables Vol C Tables 4.2.6.8 and 6.1.1.4'

loop_
_geom_angle_atom_site_label_1
_geom_angle_atom_site_label_2
_geom_angle_atom_site_label_3
_geom_angle
N1 Al1 C23 111.80(11)
N1 Al1 C24 118.16(11)
C23 Al1 C24 119.04(13)
N1 Al1 N2 84.76(9)
C23 Al1 N2 112.13(12)
C24 Al1 N2 105.17(11)
C25 Al2 C27 114.80(15)
C25 Al2 C26 114.89(14)
C27 Al2 C26 114.52(12)
C25 Al2 N3 104.19(10)
C27 Al2 N3 105.14(12)
C26 Al2 N3 101.09(10)
C6 C1 C2 119.0(2)
C6 C1 N1 119.4(2)
C2 C1 N1 121.6(2)
C3 C2 C1 118.7(2)
C3 C2 C16 124.5(2)
C1 C2 C16 116.6(2)
C4 C3 C2 120.7(2)
C4 C3 H3 119.6
C2 C3 H3 119.6
C5 C4 C3 119.9(2)
C5 C4 H4 120.1
C3 C4 H4 120.1
C4 C5 C6 120.7(2)
C4 C5 H5 119.7
C6 C5 H5 119.7
C5 C6 C1 120.9(2)
C5 C6 H6 119.5
C1 C6 H6 119.5
N1 C7 C8 128.1(2)
N1 C7 C12 115.1(2)
C8 C7 C12 116.8(2)
C7 C8 C9 120.9(3)
C7 C8 H8 119.6
C9 C8 H8 119.6
C10 C9 C8 122.3(3)
C10 C9 H9 118.9
C8 C9 H9 118.9
C9 C10 C11 119.3(3)
C9 C10 H10 120.4
C11 C10 H10 120.4
C10 C11 C13 125.0(3)
C10 C11 C12 118.3(2)
C13 C11 C12 116.7(2)
N2 C12 C11 121.9(2)
N2 C12 C7 115.6(2)
C11 C12 C7 122.4(2)
C14 C13 C11 120.4(3)
C14 C13 H13 119.8
C11 C13 H13 119.8
C13 C14 C15 119.5(3)
C13 C14 H14 120.2
C15 C14 H14 120.2
N2 C15 C14 122.4(3)
N2 C15 H15 118.8
C14 C15 H15 118.8
N3 C16 C2 132.4(2)
N3 C16 H16 113.8
C2 C16 H16 113.8
C18 C17 C22 122.4(2)
C18 C17 N3 118.7(2)
C22 C17 N3 118.8(2)
C17 C18 C19 118.2(2)
C17 C18 C28 121.9(2)
C19 C18 C28 120.0(2)
C20 C19 C18 120.5(3)
C20 C19 H19 119.7
C18 C19 H19 119.7
C19 C20 C21 120.5(3)
C19 C20 H20 119.7
C21 C20 H20 119.7
C20 C21 C22 120.8(3)
C20 C21 H21 119.6
C22 C21 H21 119.6
C21 C22 C17 117.5(3)
C21 C22 C29 121.1(2)
C17 C22 C29 121.3(2)
Al1 C23 H23A 109.5
Al1 C23 H23B 109.5
H23A C23 H23B 109.5
Al1 C23 H23C 109.5
H23A C23 H23C 109.5
H23B C23 H23C 109.5
Al1 C24 H24A 109.5
Al1 C24 H24B 109.5
H24A C24 H24B 109.5
Al1 C24 H24C 109.5
H24A C24 H24C 109.5
H24B C24 H24C 109.5
Al2 C25 H25A 109.5
Al2 C25 H25B 109.5
H25A C25 H25B 109.5
Al2 C25 H25C 109.5
H25A C25 H25C 109.5
H25B C25 H25C 109.5
Al2 C26 H26A 109.5
Al2 C26 H26B 109.5
H26A C26 H26B 109.5
Al2 C26 H26C 109.5
H26A C26 H26C 109.5
H26B C26 H26C 109.5
Al2 C27 H27A 109.5
Al2 C27 H27B 109.5
H27A C27 H27B 109.5
Al2 C27 H27C 109.5
H27A C27 H27C 109.5
H27B C27 H27C 109.5
C18 C28 H28A 109.5
C18 C28 H28B 109.5
H28A C28 H28B 109.5
C18 C28 H28C 109.5
H28A C28 H28C 109.5
H28B C28 H28C 109.5
C22 C29 H29A 109.5
C22 C29 H29B 109.5
H29A C29 H29B 109.5
C22 C29 H29C 109.5
H29A C29 H29C 109.5
H29B C29 H29C 109.5
C7 N1 C1 119.14(19)
C7 N1 Al1 113.64(15)
C1 N1 Al1 127.09(15)
C15 N2 C12 119.0(2)
C15 N2 Al1 129.99(19)
C12 N2 Al1 110.83(16)
C16 N3 C17 121.77(19)
C16 N3 Al2 117.56(15)
C17 N3 Al2 120.47(14)

loop_
_geom_bond_atom_site_label_1
_geom_bond_atom_site_label_2
_geom_bond_distance
Al1 N1 1.891(2)
Al1 C23 1.946(3)
Al1 C24 1.958(3)
Al1 N2 1.973(2)
Al2 C25 1.970(3)
Al2 C27 1.975(3)
Al2 C26 1.981(3)
Al2 N3 2.0417(19)
C1 C6 1.388(3)
C1 C2 1.419(3)
C1 N1 1.422(3)
C2 C3 1.405(3)
C2 C16 1.460(3)
C3 C4 1.383(3)
C3 H3 0.9500
C4 C5 1.375(4)
C4 H4 0.9500
C5 C6 1.380(4)
C5 H5 0.9500
C6 H6 0.9500
C7 N1 1.380(3)
C7 C8 1.381(3)
C7 C12 1.423(3)
C8 C9 1.405(4)
C8 H8 0.9500
C9 C10 1.365(4)
C9 H9 0.9500
C10 C11 1.407(4)
C10 H10 0.9500
C11 C13 1.412(4)
C11 C12 1.412(3)
C12 N2 1.377(3)
C13 C14 1.370(4)
C13 H13 0.9500
C14 C15 1.386(4)
C14 H14 0.9500
C15 N2 1.330(3)
C15 H15 0.9500
C16 N3 1.289(3)
C16 H16 0.9500
C17 C18 1.384(3)
C17 C22 1.398(3)
C17 N3 1.453(3)
C18 C19 1.389(3)
C18 C28 1.501(4)
C19 C20 1.375(4)
C19 H19 0.9500
C20 C21 1.381(4)
C20 H20 0.9500
C21 C22 1.388(4)
C21 H21 0.9500
C22 C29 1.509(4)
C23 H23A 0.9800
C23 H23B 0.9800
C23 H23C 0.9800
C24 H24A 0.9800
C24 H24B 0.9800
C24 H24C 0.9800
C25 H25A 0.9800
C25 H25B 0.9800
C25 H25C 0.9800
C26 H26A 0.9800
C26 H26B 0.9800
C26 H26C 0.9800
C27 H27A 0.9800
C27 H27B 0.9800
C27 H27C 0.9800
C28 H28A 0.9800
C28 H28B 0.9800
C28 H28C 0.9800
C29 H29A 0.9800
C29 H29B 0.9800
C29 H29C 0.9800

loop_
_geom_torsion_atom_site_label_1
_geom_torsion_atom_site_label_2
_geom_torsion_atom_site_label_3
_geom_torsion_atom_site_label_4
_geom_torsion
C6 C1 C2 C3 1.3(3)
N1 C1 C2 C3 179.5(2)
C6 C1 C2 C16 -173.9(2)
N1 C1 C2 C16 4.3(3)
C1 C2 C3 C4 -1.6(4)
C16 C2 C3 C4 173.2(2)
C2 C3 C4 C5 0.7(4)
C3 C4 C5 C6 0.6(4)
C4 C5 C6 C1 -0.8(4)
C2 C1 C6 C5 -0.1(4)
N1 C1 C6 C5 -178.3(2)
N1 C7 C8 C9 178.4(2)
C12 C7 C8 C9 0.7(3)
C7 C8 C9 C10 -1.0(4)
C8 C9 C10 C11 -0.3(4)
C9 C10 C11 C13 -176.8(3)
C9 C10 C11 C12 1.8(4)
C10 C11 C12 N2 179.8(2)
C13 C11 C12 N2 -1.4(3)
C10 C11 C12 C7 -2.1(3)
C13 C11 C12 C7 176.7(2)
N1 C7 C12 N2 1.1(3)
C8 C7 C12 N2 179.04(19)
N1 C7 C12 C11 -177.15(19)
C8 C7 C12 C11 0.8(3)
C10 C11 C13 C14 179.3(3)
C12 C11 C13 C14 0.7(4)
C11 C13 C14 C15 0.6(4)
C13 C14 C15 N2 -1.2(4)
C3 C2 C16 N3 21.3(4)
C1 C2 C16 N3 -163.7(2)
C22 C17 C18 C19 2.3(4)
N3 C17 C18 C19 177.9(2)
C22 C17 C18 C28 -177.5(2)
N3 C17 C18 C28 -1.9(4)
C17 C18 C19 C20 -1.5(4)
C28 C18 C19 C20 178.2(3)
C18 C19 C20 C21 0.3(5)
C19 C20 C21 C22 0.4(5)
C20 C21 C22 C17 0.3(4)
C20 C21 C22 C29 177.7(3)
C18 C17 C22 C21 -1.7(4)
N3 C17 C22 C21 -177.3(2)
C18 C17 C22 C29 -179.0(2)
N3 C17 C22 C29 5.4(4)
C8 C7 N1 C1 6.5(3)
C12 C7 N1 C1 -175.8(2)
C8 C7 N1 Al1 -177.4(2)
C12 C7 N1 Al1 0.4(2)
C6 C1 N1 C7 -110.1(2)
C2 C1 N1 C7 71.7(3)
C6 C1 N1 Al1 74.3(3)
C2 C1 N1 Al1 -103.9(2)
C23 Al1 N1 C7 -112.86(18)
C24 Al1 N1 C7 103.32(18)
N2 Al1 N1 C7 -1.10(15)
C23 Al1 N1 C1 62.9(2)
C24 Al1 N1 C1 -80.9(2)
N2 Al1 N1 C1 174.7(2)
C14 C15 N2 C12 0.5(4)
C14 C15 N2 Al1 -173.98(19)
C11 C12 N2 C15 0.8(3)
C7 C12 N2 C15 -177.4(2)
C11 C12 N2 Al1 176.35(17)
C7 C12 N2 Al1 -1.9(2)
N1 Al1 N2 C15 176.5(2)
C23 Al1 N2 C15 -72.1(3)
C24 Al1 N2 C15 58.7(2)
N1 Al1 N2 C12 1.64(15)
C23 Al1 N2 C12 113.06(17)
C24 Al1 N2 C12 -116.15(17)
C2 C16 N3 C17 4.0(4)
C2 C16 N3 Al2 179.0(2)
C18 C17 N3 C16 86.2(3)
C22 C17 N3 C16 -98.1(3)
C18 C17 N3 Al2 -88.6(2)
C22 C17 N3 Al2 87.2(2)
C25 Al2 N3 C16 -158.68(19)
C27 Al2 N3 C16 80.2(2)
C26 Al2 N3 C16 -39.21(19)
C25 Al2 N3 C17 16.3(2)
C27 Al2 N3 C17 -104.80(19)
C26 Al2 N3 C17 135.79(18)
